data_4505205
loop_
_publ_author_name
'Said, Farouq F.'
'Ong, Tiow-Gan'
'Yap, Glenn P. A.'
'Richeson, Darrin'

_publ_section_title
;
 Strong and Weak Hydrogen-Bonding Interactions in the Structures
 ofN,N&#x2018;,N&#x2018;&#x2009;&#x2018;-Trisubstituted Guanidinium
 Chlorides and Bromides
;
_journal_issue 5
_journal_name_full 'Crystal Growth &amp; Design'
_journal_page_first 1881
_journal_paper_doi 10.1021/cg050172d
_journal_volume 5
_journal_year 2005
_chemical_formula_sum 'C10 H26 Br N3 O'
_chemical_formula_weight 284.25
_chemical_name_systematic
; 
 ? 
;
_space_group_IT_number 92
_symmetry_cell_setting tetragonal
_symmetry_space_group_name_Hall 'P 4abw 2nw'
_symmetry_space_group_name_H-M 'P 41 21 2'
_atom_sites_solution_hydrogens geom
_atom_sites_solution_primary direct
_atom_sites_solution_secondary difmap
_audit_creation_method SHELXL-97
_cell_angle_alpha 90.00
_cell_angle_beta 90.00
_cell_angle_gamma 90.00
_cell_formula_units_Z 8
_cell_length_a 9.6903(12)
_cell_length_b 9.6903(12)
_cell_length_c 34.257(6)
_cell_measurement_reflns_used 54
_cell_measurement_temperature 203(2)
_cell_measurement_theta_max 28.29
_cell_measurement_theta_min 1.47
_cell_volume 3216.8(8)
_computing_cell_refinement 'SMART, Bruker (2000)'
_computing_data_collection 'SMART, Bruker (2000)'
_computing_data_reduction 'XPREP, Bruker (2000)'
_computing_molecular_graphics 'SHELXTL, Bruker (2000)'
_computing_publication_material 'SHELXTL, Bruker (2000)'
_computing_structure_refinement 'SHELXL-97 (Sheldrick, 1997)'
_computing_structure_solution 'SHELXS-97 (Sheldrick, 1997)'
_diffrn_ambient_temperature 203(2)
_diffrn_measured_fraction_theta_full 0.867
_diffrn_measured_fraction_theta_max 0.867
_diffrn_measurement_device_type 'CCD area detector'
_diffrn_measurement_method 'phi and omega scans'
_diffrn_radiation_monochromator graphite
_diffrn_radiation_source 'fine-focus sealed tube'
_diffrn_radiation_type MoK\a
_diffrn_radiation_wavelength 0.71073
_diffrn_reflns_av_R_equivalents 0.0644
_diffrn_reflns_av_sigmaI/netI 0.1007
_diffrn_reflns_limit_h_max 12
_diffrn_reflns_limit_h_min -9
_diffrn_reflns_limit_k_max 12
_diffrn_reflns_limit_k_min -9
_diffrn_reflns_limit_l_max 27
_diffrn_reflns_limit_l_min -40
_diffrn_reflns_number 9398
_diffrn_reflns_theta_full 28.96
_diffrn_reflns_theta_max 28.96
_diffrn_reflns_theta_min 2.18
_diffrn_standards_decay_% <1
_exptl_absorpt_coefficient_mu 2.542
_exptl_absorpt_correction_T_max 1.000000
_exptl_absorpt_correction_T_min 0.906360
_exptl_absorpt_correction_type multi-scan
_exptl_absorpt_process_details 'SADABS, Bruker (2000)'
_exptl_crystal_colour colourless
_exptl_crystal_density_diffrn 1.174
_exptl_crystal_density_meas 0
_exptl_crystal_density_method 'not measured'
_exptl_crystal_description block
_exptl_crystal_F_000 1200
_exptl_crystal_size_max 0.10
_exptl_crystal_size_mid 0.10
_exptl_crystal_size_min 0.10
_refine_diff_density_max 0.236
_refine_diff_density_min -0.244
_refine_diff_density_rms 0.052
_refine_ls_abs_structure_details 'Flack H D (1983), Acta Cryst. A39, 876-881'
_refine_ls_abs_structure_Flack -0.01(2)
_refine_ls_extinction_method none
_refine_ls_goodness_of_fit_ref 1.026
_refine_ls_hydrogen_treatment mixed
_refine_ls_matrix_type full
_refine_ls_number_parameters 171
_refine_ls_number_reflns 3636
_refine_ls_number_restraints 3
_refine_ls_restrained_S_all 1.026
_refine_ls_R_factor_all 0.1457
_refine_ls_R_factor_gt 0.0585
_refine_ls_shift/su_max 0.000
_refine_ls_shift/su_mean 0.000
_refine_ls_structure_factor_coef Fsqd
_refine_ls_weighting_details 'calc w=1/[\s^2^(Fo^2^)+(0.0300P)^2^+0.0000P] where P=(Fo^2^+2Fc^2^)/3'
_refine_ls_weighting_scheme calc
_refine_ls_wR_factor_gt 0.0764
_refine_ls_wR_factor_ref 0.0922
_reflns_number_gt 1871
_reflns_number_total 3636
_reflns_threshold_expression >2sigma(I)
_cod_data_source_file cg050172dsi20050421_034000.cif
_cod_data_source_block dr2090
_cod_depositor_comments
;
The following automatic conversions were performed:

'_symmetry_cell_setting' value 'Tetragonal' changed to 'tetragonal'
according to /home/saulius/struct/CIF-dictionaries/cif_core.dic
dictionary named 'cif_core.dic' version 2.4.1 from 2010-06-29.

Automatic conversion script
Id: cif_fix_values 1715 2011-07-08 13:25:40Z adriana 
;
_cod_original_sg_symbol_H-M P4(1)2(1)2
_cod_database_code 4505205

loop_
_symmetry_equiv_pos_as_xyz
'x, y, z'
'-x, -y, z+1/2'
'-y+1/2, x+1/2, z+1/4'
'y+1/2, -x+1/2, z+3/4'
'-x+1/2, y+1/2, -z+1/4'
'x+1/2, -y+1/2, -z+3/4'
'y, x, -z'
'-y, -x, -z+1/2'

loop_
_atom_site_label
_atom_site_type_symbol
_atom_site_fract_x
_atom_site_fract_y
_atom_site_fract_z
_atom_site_U_iso_or_equiv
_atom_site_adp_type
_atom_site_occupancy
_atom_site_symmetry_multiplicity
_atom_site_calc_flag
_atom_site_refinement_flags
_atom_site_disorder_assembly
_atom_site_disorder_group
Br Br 0.08824(5) 0.78597(6) 0.049930(15) 0.0727(2) Uani 1 1 d . . .
O1 O -0.3112(4) 0.4944(5) 0.20744(10) 0.1045(16) Uani 1 1 d D . .
H1 H -0.372(5) 0.438(6) 0.2026(14) 0.125 Uiso 1 1 d D . .
H2 H -0.300(5) 0.511(5) 0.2314(11) 0.125 Uiso 1 1 d D . .
N1 N -0.0305(8) 0.6100(8) 0.1360(3) 0.055(2) Uani 0.56 1 d P A 1
H1A H 0.0027 0.6133 0.1125 0.066 Uiso 0.56 1 calc PR A 1
N2 N 0.1822(8) 0.5263(8) 0.1559(2) 0.056(2) Uani 0.56 1 d P A 1
H2A H 0.2177 0.4656 0.1717 0.068 Uiso 0.56 1 calc PR A 1
N3 N -0.0134(9) 0.4628(7) 0.1892(2) 0.056(2) Uani 0.56 1 d P A 1
H3A H -0.0983 0.4385 0.1847 0.067 Uiso 0.56 1 calc PR A 1
N1' N -0.0677(11) 0.6022(11) 0.1620(3) 0.056(3) Uani 0.44 1 d P A 2
H1'B H -0.1044 0.5925 0.1850 0.067 Uiso 0.44 1 calc PR A 2
N2' N 0.1485(10) 0.5741(11) 0.1323(3) 0.064(3) Uani 0.44 1 d P A 2
H2'D H 0.1103 0.5931 0.1099 0.077 Uiso 0.44 1 calc PR A 2
N3' N 0.1014(10) 0.4680(10) 0.1921(3) 0.069(3) Uani 0.44 1 d P A 2
H3'D H 0.1890 0.4493 0.1901 0.082 Uiso 0.44 1 calc PR A 2
C1 C -0.1514(7) 0.6762(8) 0.1394(2) 0.139(3) Uani 1 1 d . . .
H1C H -0.2016 0.6009 0.1528 0.167 Uiso 0.56 1 calc PR A 1
H1A H -0.0743 0.7221 0.1275 0.167 Uiso 0.44 1 d PR A 2
C2 C -0.1863(8) 0.7834(8) 0.1665(3) 0.207(5) Uani 1 1 d . A .
H2A H -0.2448 0.8509 0.1537 0.310 Uiso 1 1 calc R . .
H2B H -0.1026 0.8280 0.1756 0.310 Uiso 1 1 calc R . .
H2C H -0.2351 0.7439 0.1886 0.310 Uiso 1 1 calc R . .
C3 C -0.2235(6) 0.6677(8) 0.1035(2) 0.172(4) Uani 1 1 d . A .
H3A H -0.2708 0.7541 0.0986 0.258 Uiso 1 1 calc R . .
H3B H -0.2904 0.5933 0.1048 0.258 Uiso 1 1 calc R . .
H3C H -0.1586 0.6497 0.0826 0.258 Uiso 1 1 calc R . .
C4 C 0.2836(7) 0.5851(8) 0.13129(17) 0.120(2) Uani 1 1 d . . .
H4B H 0.2265 0.6599 0.1200 0.144 Uiso 0.56 1 calc PR A 1
H4A H 0.2986 0.5028 0.1463 0.144 Uiso 0.44 1 d PR A 2
C5 C 0.3786(6) 0.6704(7) 0.1532(2) 0.152(3) Uani 1 1 d . A .
H5A H 0.3329 0.7052 0.1764 0.228 Uiso 1 1 calc R . .
H5B H 0.4083 0.7473 0.1372 0.228 Uiso 1 1 calc R . .
H5C H 0.4582 0.6159 0.1608 0.228 Uiso 1 1 calc R . .
C6 C 0.3338(7) 0.5258(7) 0.0946(2) 0.142(3) Uani 1 1 d . A .
H6A H 0.2602 0.4739 0.0822 0.213 Uiso 1 1 calc R . .
H6B H 0.4110 0.4649 0.0999 0.213 Uiso 1 1 calc R . .
H6C H 0.3635 0.5994 0.0773 0.213 Uiso 1 1 calc R . .
C7 C 0.0460(6) 0.4205(9) 0.22510(18) 0.115(3) Uani 1 1 d . . .
H7B H 0.1308 0.3772 0.2146 0.137 Uiso 0.56 1 calc PR A 1
H7A H -0.0370 0.4745 0.2239 0.137 Uiso 0.44 1 d PR A 2
C8 C 0.1100(7) 0.5062(6) 0.25562(19) 0.107(2) Uani 1 1 d . A .
H8A H 0.1493 0.5884 0.2439 0.161 Uiso 1 1 calc R . .
H8B H 0.1823 0.4541 0.2685 0.161 Uiso 1 1 calc R . .
H8C H 0.0406 0.5328 0.2746 0.161 Uiso 1 1 calc R . .
C9 C -0.0240(6) 0.2965(6) 0.23769(15) 0.0980(18) Uani 1 1 d . A .
H9A H -0.0668 0.2522 0.2154 0.147 Uiso 1 1 calc R . .
H9B H -0.0943 0.3202 0.2567 0.147 Uiso 1 1 calc R . .
H9C H 0.0422 0.2340 0.2495 0.147 Uiso 1 1 calc R . .
C10 C 0.0520(5) 0.5390(5) 0.16099(16) 0.0512(13) Uani 1 1 d . . .

loop_
_atom_site_aniso_label
_atom_site_aniso_U_11
_atom_site_aniso_U_22
_atom_site_aniso_U_33
_atom_site_aniso_U_23
_atom_site_aniso_U_13
_atom_site_aniso_U_12
Br 0.0589(3) 0.0960(4) 0.0633(3) 0.0152(3) -0.0153(3) -0.0203(3)
O1 0.064(3) 0.193(4) 0.056(3) -0.019(3) 0.009(2) -0.020(3)
N1 0.041(5) 0.074(5) 0.049(6) -0.001(5) -0.007(5) 0.004(4)
N2 0.048(6) 0.067(5) 0.054(6) 0.018(4) 0.006(5) 0.006(4)
N3 0.051(5) 0.068(5) 0.049(6) 0.007(4) -0.004(4) -0.014(4)
N1' 0.063(8) 0.086(7) 0.018(6) -0.002(6) -0.005(6) 0.011(6)
N2' 0.041(6) 0.094(8) 0.057(8) 0.021(7) 0.028(6) 0.023(5)
N3' 0.040(6) 0.114(8) 0.052(7) 0.015(6) 0.009(6) 0.016(6)
C1 0.134(6) 0.187(8) 0.098(5) -0.033(5) -0.048(5) 0.104(6)
C2 0.144(7) 0.129(6) 0.348(13) -0.087(8) 0.136(8) -0.002(6)
C3 0.067(4) 0.302(11) 0.146(7) 0.117(7) -0.029(5) -0.071(6)
C4 0.063(5) 0.213(8) 0.085(5) 0.016(6) 0.026(4) -0.025(5)
C5 0.069(5) 0.163(7) 0.223(9) 0.045(6) -0.049(5) -0.035(4)
C6 0.134(7) 0.143(6) 0.149(7) 0.049(5) 0.066(5) 0.046(5)
C7 0.068(4) 0.217(8) 0.059(5) 0.061(6) -0.018(4) -0.046(5)
C8 0.107(5) 0.112(5) 0.102(5) -0.011(4) 0.020(4) 0.001(4)
C9 0.101(5) 0.122(5) 0.070(4) 0.008(4) 0.006(3) -0.001(4)
C10 0.038(3) 0.066(3) 0.050(4) -0.002(3) 0.004(3) 0.013(3)

loop_
_atom_type_symbol
_atom_type_description
_atom_type_scat_dispersion_real
_atom_type_scat_dispersion_imag
_atom_type_scat_source
C C 0.0033 0.0016 'International Tables Vol C Tables 4.2.6.8 and 6.1.1.4'
H H 0.0000 0.0000 'International Tables Vol C Tables 4.2.6.8 and 6.1.1.4'
N N 0.0061 0.0033 'International Tables Vol C Tables 4.2.6.8 and 6.1.1.4'
O O 0.0106 0.0060 'International Tables Vol C Tables 4.2.6.8 and 6.1.1.4'
Br Br -0.2901 2.4595 'International Tables Vol C Tables 4.2.6.8 and 6.1.1.4'

loop_
_geom_angle_atom_site_label_1
_geom_angle_atom_site_label_2
_geom_angle_atom_site_label_3
_geom_angle
C1 N1 C10 134.7(9)
C10 N2 C4 136.7(8)
C10 N3 C7 125.4(7)
C10 N1' C1 140.9(11)
C4 N2' C10 134.7(10)
C10 N3' C7 134.3(9)
N1 C1 N1' 42.2(4)
N1 C1 C3 109.2(7)
N1' C1 C3 140.7(8)
N1 C1 C2 127.5(8)
N1' C1 C2 99.1(8)
C3 C1 C2 119.2(7)
N2' C4 N2 42.3(5)
N2' C4 C5 131.8(8)
N2 C4 C5 111.3(6)
N2' C4 C6 108.7(8)
N2 C4 C6 125.7(7)
C5 C4 C6 117.3(6)
N3' C7 N3 47.8(4)
N3' C7 C8 103.7(7)
N3 C7 C8 128.5(7)
N3' C7 C9 136.8(8)
N3 C7 C9 108.0(6)
C8 C7 C9 117.0(5)
N2 C10 N1' 156.9(8)
N2 C10 N3' 73.2(6)
N1' C10 N3' 121.9(8)
N2 C10 N3 120.1(7)
N1' C10 N3 79.9(7)
N3' C10 N3 48.4(5)
N2 C10 N1 122.9(7)
N1' C10 N1 42.2(4)
N3' C10 N1 163.7(7)
N3 C10 N1 116.4(6)
N2 C10 N2' 43.0(4)
N1' C10 N2' 119.7(8)
N3' C10 N2' 116.1(8)
N3 C10 N2' 159.3(7)
N1 C10 N2' 80.1(7)

loop_
_geom_bond_atom_site_label_1
_geom_bond_atom_site_label_2
_geom_bond_distance
N1 C1 1.340(9)
N1 C10 1.358(9)
N2 C10 1.280(9)
N2 C4 1.414(10)
N3 C10 1.370(8)
N3 C7 1.419(8)
N1' C10 1.312(11)
N1' C1 1.330(11)
N2' C4 1.314(11)
N2' C10 1.400(11)
N3' C10 1.356(10)
N3' C7 1.334(10)
C1 C3 1.416(8)
C1 C2 1.434(8)
C4 C5 1.447(8)
C4 C6 1.466(8)
C7 C8 1.473(7)
C7 C9 1.445(8)

loop_
_geom_hbond_atom_site_label_D
_geom_hbond_atom_site_label_H
_geom_hbond_atom_site_label_A
_geom_hbond_distance_DH
_geom_hbond_distance_HA
_geom_hbond_distance_DA
_geom_hbond_angle_DHA
_geom_hbond_site_symmetry_A
O1 H1 Br 0.82(4) 2.56(4) 3.369(4) 168(5) 5_445
O1 H2 Br 0.84(4) 2.47(4) 3.305(4) 172(5) 3
N1 H1A Br 0.87 2.84 3.596(9) 146.0 .
N2 H2A Br 0.87 2.74 3.559(8) 157.1 5_545
N3 H3A O1 0.87 2.27 2.969(9) 137.2 .
N2' H2'D Br 0.87 2.79 3.537(11) 145.4 .
N3' H3'D Br 0.87 2.70 3.497(9) 153.1 5_545

loop_
_geom_torsion_atom_site_label_1
_geom_torsion_atom_site_label_2
_geom_torsion_atom_site_label_3
_geom_torsion_atom_site_label_4
_geom_torsion
C10 N1 C1 N1' -2.4(9)
C10 N1 C1 C3 -149.1(8)
C10 N1 C1 C2 54.3(15)
C10 N1' C1 N1 2.8(10)
C10 N1' C1 C3 58(2)
C10 N1' C1 C2 -135.0(13)
C10 N2' C4 N2 15.5(9)
C10 N2' C4 C5 -59.4(18)
C10 N2' C4 C6 138.5(11)
C10 N2 C4 N2' -17.7(10)
C10 N2 C4 C5 111.8(11)
C10 N2 C4 C6 -95.9(12)
C10 N3' C7 N3 18.6(9)
C10 N3' C7 C8 -111.6(11)
C10 N3' C7 C9 87.8(14)
C10 N3 C7 N3' -16.1(8)
C10 N3 C7 C8 55.7(11)
C10 N3 C7 C9 -153.8(6)
C4 N2 C10 N1' -32(2)
C4 N2 C10 N3' -166.3(11)
C4 N2 C10 N3 -179.0(8)
C4 N2 C10 N1 10.9(14)
C4 N2 C10 N2' 16.3(9)
C1 N1' C10 N2 56(3)
C1 N1' C10 N3' -178.2(12)
C1 N1' C10 N3 -153.1(15)
C1 N1' C10 N1 -2.8(10)
C1 N1' C10 N2' 19.7(18)
C7 N3' C10 N2 175.6(13)
C7 N3' C10 N1' 14.9(15)
C7 N3' C10 N3 -19.1(9)
C7 N3' C10 N1 4(3)
C7 N3' C10 N2' 177.7(11)
C7 N3 C10 N2 31.9(10)
C7 N3 C10 N1' -135.5(9)
C7 N3 C10 N3' 15.6(7)
C7 N3 C10 N1 -157.3(8)
C7 N3 C10 N2' 63(2)
C1 N1 C10 N2 -154.2(9)
C1 N1 C10 N1' 2.4(9)
C1 N1 C10 N3' 16(3)
C1 N1 C10 N3 35.4(12)
C1 N1 C10 N2' -157.9(11)
C4 N2' C10 N2 -17.0(10)
C4 N2' C10 N1' 143.3(12)
C4 N2' C10 N3' -19.8(16)
C4 N2' C10 N3 -57(3)
C4 N2' C10 N1 158.4(14)
